data_2007823
loop_
_publ_author_name
'Bryan, Jeffrey C.'
'Lavis, J\'er\^ome L.'
'Sachleben, Richard A.'

_publ_section_title
;
 Highly Rigid Crown Ether Fragments: Phenyl and Cyclohexyl Catechol
 Ethers
;
_journal_issue 11
_journal_name_full 'Acta Crystallographica Section C'
_journal_page_first 1662
_journal_page_last 1666
_journal_paper_doi 10.1107/S0108270198006490
_journal_volume 54
_journal_year 1998
_chemical_formula_moiety 'C18 H26 O4'
_chemical_formula_sum 'C18 H26 O4'
_chemical_formula_weight 306.40
_chemical_name_common
;
meso-bis-1,2-(2'-hydroxycyclohexyloxy)benzene
;
_chemical_name_systematic
;
 ?
;
_space_group_IT_number 14
_symmetry_cell_setting monoclinic
_symmetry_space_group_name_Hall '-P 2ybc'
_symmetry_space_group_name_H-M 'P 1 21/c 1'
_atom_type_scat_source 'International Tables for Crystallography  (Vol. C)'
_cell_angle_alpha 90
_cell_angle_beta 97.548(6)
_cell_angle_gamma 90
_cell_formula_units_Z 4
_cell_length_a 8.6656(6)
_cell_length_b 17.7913(14)
_cell_length_c 10.7602(6)
_cell_measurement_reflns_used 25
_cell_measurement_temperature 296
_cell_measurement_theta_max 14.2
_cell_measurement_theta_min 10.2
_cell_volume 1644.6(2)
_computing_cell_refinement 'CAD4-PC (Enraf-Nonius, 1993)'
_computing_data_collection 'CAD4-PC (Enraf-Nonius, 1993)'
_computing_data_reduction 'XCAD4 (Harms, 1995)'
_computing_molecular_graphics 'SHELXTL (Siemens, 1990)'
_computing_publication_material 'PLATON (Spek, 1990)'
_computing_structure_refinement 'SHELXL-93 (Sheldrick, 1993)'
_computing_structure_solution 'SHELXS-86 (Sheldrick, 1990)'
_diffrn_ambient_temperature 296(2)
_diffrn_measurement_device_type 'Nonius CAD4'
_diffrn_measurement_method '\w scans'
_diffrn_radiation_monochromator graphite
_diffrn_radiation_source 'fine-focus sealed tube'
_diffrn_radiation_type 'Mo K\a'
_diffrn_radiation_wavelength 0.71073
_diffrn_reflns_av_R_equivalents 0.026
_diffrn_reflns_av_sigmaI/netI 0.032
_diffrn_reflns_limit_h_max 10
_diffrn_reflns_limit_h_min -5
_diffrn_reflns_limit_k_max 21
_diffrn_reflns_limit_k_min -21
_diffrn_reflns_limit_l_max 12
_diffrn_reflns_limit_l_min -12
_diffrn_reflns_number 6685
_diffrn_reflns_reduction_process
;
 ?
;
_diffrn_reflns_theta_max 25
_diffrn_reflns_theta_min 2
_diffrn_standards_decay_% 1
_diffrn_standards_interval_time 120
_diffrn_standards_number 3
_exptl_absorpt_coefficient_mu 0.09
_exptl_absorpt_correction_type none
_exptl_crystal_colour colorless
_exptl_crystal_density_diffrn 1.24
_exptl_crystal_density_meas ?
_exptl_crystal_description prism
_exptl_crystal_F_000 664
_exptl_crystal_size_max 0.54
_exptl_crystal_size_mid 0.41
_exptl_crystal_size_min 0.24
_refine_diff_density_max 0.13
_refine_diff_density_min -0.13
_refine_ls_extinction_coef 0.0402(2)
_refine_ls_extinction_method 'SHELXL-93 (Sheldrick, 1993)'
_refine_ls_goodness_of_fit_all 1.03
_refine_ls_goodness_of_fit_obs 1.09
_refine_ls_goodness_of_fit_ref 1.04
_refine_ls_hydrogen_treatment mixed
_refine_ls_matrix_type full
_refine_ls_number_parameters 206
_refine_ls_number_reflns 2898
_refine_ls_number_restraints 0
_refine_ls_restrained_S_all 1.03
_refine_ls_R_factor_all 0.060
_refine_ls_R_factor_gt 0.033
_refine_ls_shift/su_max 0.000
_refine_ls_shift/su_mean 0.000
_refine_ls_structure_factor_coef Fsqd
_refine_ls_weighting_details 'w = 1/[\s^2^(Fo^2^)+(0.0321P)^2^+0.2944P] where P=(Fo^2^+2Fc^2^)/3'
_refine_ls_weighting_scheme calc
_refine_ls_wR_factor_ref 0.090
_reflns_number_gt 2057
_reflns_number_total 2898
_reflns_threshold_expression I>2\s(I)
_cod_data_source_file fr1128.cif
_cod_data_source_block 3
_cod_depositor_comments
;
The following automatic conversions were performed:
'_symmetry_cell_setting' value 'Monoclinic' changed to 'monoclinic'
according to '/home/saulius/struct/CIF-dictionaries/cif_core.dic'
dictionary named 'cif_core.dic' version 2.4.1 from 2010-06-29.

Automatic conversion script
Id: cif_fix_enum 1527 2010-12-29 10:47:43Z saulius 

The following automatic conversions were performed:

'_symmetry_cell_setting' value 'Monoclinic' changed to 'monoclinic'
according to /home/saulius/struct/CIF-dictionaries/cif_core.dic
dictionary named 'cif_core.dic' version 2.4.1 from 2010-06-29.

Automatic conversion script
Id: cif_fix_values 1715 2011-07-08 13:25:40Z adriana 

The following automatic conversions were performed:

'_exptl_crystal_density_meas' value 'not measured' was changed to '?'
- the value is perceived as not measured.

Automatic conversion script
Id: cif_fix_values 3008 2015-01-20 13:52:24Z robertas 
;
_cod_original_sg_symbol_H-M 'P 21/c'
_cod_database_code 2007823
_cod_database_fobs_code 2007823

loop_
_symmetry_equiv_pos_as_xyz
x,y,z
-x,1/2+y,1/2-z
-x,-y,-z
x,1/2-y,1/2+z

loop_
_atom_site_aniso_label
_atom_site_aniso_U_11
_atom_site_aniso_U_22
_atom_site_aniso_U_33
_atom_site_aniso_U_12
_atom_site_aniso_U_13
_atom_site_aniso_U_23
O1 0.0380(6) 0.0418(6) 0.0394(6) 0.0003(4) 0.0084(4) -0.0014(4)
O2 0.0660(7) 0.0339(6) 0.0467(6) 0.0014(5) 0.0237(5) -0.0009(5)
O3 0.0493(7) 0.0630(8) 0.0755(9) 0.0022(6) 0.0104(6) 0.0008(6)
O4 0.0605(8) 0.0384(6) 0.1008(10) 0.0000(6) 0.0245(8) 0.0071(6)
C1 0.0336(8) 0.0405(8) 0.0390(8) -0.0009(6) 0.0055(6) 0.0022(6)
C2 0.0393(8) 0.0377(8) 0.0395(8) -0.0020(6) 0.0063(6) 0.0020(6)
C3 0.0506(10) 0.0517(10) 0.0448(9) -0.0016(8) 0.0157(8) -0.0024(7)
C4 0.0505(10) 0.0643(11) 0.0512(10) -0.0085(8) 0.0156(8) 0.0114(9)
C5 0.0563(11) 0.0475(10) 0.0729(12) -0.0074(8) 0.0172(9) 0.0142(9)
C6 0.0499(10) 0.0370(9) 0.0656(11) -0.0017(7) 0.0145(8) 0.0013(8)
C7 0.0524(9) 0.0373(8) 0.0368(8) 0.0046(7) 0.0108(7) -0.0032(6)
C8 0.0496(10) 0.0417(8) 0.0452(9) 0.0031(7) 0.0094(7) 0.0026(7)
C9 0.0716(12) 0.0409(9) 0.0584(11) -0.0045(8) 0.0095(9) -0.0022(8)
C10 0.0869(14) 0.0452(10) 0.0696(12) 0.0161(9) 0.0187(10) -0.0049(9)
C11 0.0679(12) 0.0623(11) 0.0643(12) 0.0172(9) 0.0208(10) -0.0070(9)
C12 0.0510(10) 0.0558(10) 0.0494(9) 0.0042(8) 0.0129(8) -0.0044(8)
C13 0.0376(8) 0.0430(8) 0.0396(8) -0.0019(6) 0.0061(6) -0.0056(7)
C14 0.0463(9) 0.0409(9) 0.0537(10) -0.0006(7) 0.0142(7) 0.0000(7)
C15 0.0511(11) 0.0679(12) 0.0825(14) -0.0103(9) 0.0223(10) 0.0040(10)
C16 0.0411(10) 0.0901(15) 0.0909(15) 0.0089(10) 0.0203(10) 0.0050(12)
C17 0.0487(11) 0.0769(13) 0.0878(14) 0.0148(9) 0.0099(10) 0.0123(11)
C18 0.0482(10) 0.0478(9) 0.0642(11) 0.0070(7) 0.0096(8) 0.0074(8)

loop_
_atom_site_label
_atom_site_fract_x
_atom_site_fract_y
_atom_site_fract_z
_atom_site_U_iso_or_equiv
_atom_site_thermal_displace_type
_atom_site_occupancy
O1 0.41965(11) 0.68263(5) 0.44717(9) 0.0394(3) Uani 1.000
O2 0.31743(13) 0.79966(5) 0.56730(9) 0.0474(4) Uani 1.000
O3 0.55900(14) 0.90371(7) 0.62534(13) 0.0624(5) Uani 1.000
O4 0.57101(15) 0.81555(6) 0.39011(14) 0.0653(5) Uani 1.000
C1 0.3401(2) 0.66918(8) 0.54819(13) 0.0376(5) Uani 1.000
C2 0.2869(2) 0.73011(8) 0.61275(13) 0.0387(5) Uani 1.000
C3 0.2082(2) 0.71596(9) 0.71450(14) 0.0482(6) Uani 1.000
C4 0.1816(2) 0.64263(10) 0.7495(2) 0.0545(6) Uani 1.000
C5 0.2311(2) 0.58318(10) 0.6843(2) 0.0581(6) Uani 1.000
C6 0.3101(2) 0.59679(8) 0.5831(2) 0.0502(6) Uani 1.000
C7 0.2919(2) 0.86549(8) 0.64064(14) 0.0417(5) Uani 1.000
C8 0.3997(2) 0.92597(8) 0.60310(15) 0.0452(5) Uani 1.000
C9 0.3798(2) 0.99648(9) 0.6778(2) 0.0569(6) Uani 1.000
C10 0.2128(2) 1.02381(10) 0.6596(2) 0.0665(7) Uani 1.000
C11 0.1017(2) 0.96283(10) 0.6906(2) 0.0638(7) Uani 1.000
C12 0.1243(2) 0.89139(9) 0.6171(2) 0.0515(6) Uani 1.000
C13 0.5865(2) 0.69076(8) 0.47962(14) 0.0400(5) Uani 1.000
C14 0.6397(2) 0.74306(8) 0.3833(2) 0.0463(5) Uani 1.000
C15 0.8146(2) 0.75212(10) 0.4037(2) 0.0660(7) Uani 1.000
C16 0.8962(2) 0.67649(12) 0.4038(2) 0.0730(8) Uani 1.000
C17 0.8429(2) 0.62462(11) 0.5009(2) 0.0711(7) Uani 1.000
C18 0.6672(2) 0.61527(9) 0.4805(2) 0.0532(6) Uani 1.000
H3A 0.571(3) 0.8743(12) 0.566(2) 0.0940 Uiso 1.000
H4A 0.475(3) 0.8083(12) 0.385(2) 0.0980 Uiso 1.000
H3 0.1732 0.75577 0.75934 0.0580 Uiso 1.000
H4 0.1293 0.63367 0.8182 0.0650 Uiso 1.000
H5 0.2118 0.53413 0.7079 0.0700 Uiso 1.000
H6 0.3433 0.55661 0.5381 0.0600 Uiso 1.000
H7 0.3193 0.85399 0.72989 0.0500 Uiso 1.000
H8 0.3722 0.93701 0.51371 0.0540 Uiso 1.000
H9A 0.4467 1.03564 0.6521 0.0680 Uiso 1.000
H9B 0.4116 0.98642 0.7661 0.0680 Uiso 1.000
H10A 0.1847 1.03957 0.5733 0.0800 Uiso 1.000
H10B 0.2033 1.06702 0.7131 0.0800 Uiso 1.000
H11A -0.0047 0.98027 0.6704 0.0760 Uiso 1.000
H11B 0.1198 0.95208 0.7797 0.0760 Uiso 1.000
H12A 0.0570 0.85216 0.6420 0.0620 Uiso 1.000
H12B 0.0956 0.90080 0.5283 0.0620 Uiso 1.000
H13 0.6086 0.71372 0.56285 0.0480 Uiso 1.000
H14 0.6085 0.72210 0.2996 0.0560 Uiso 1.000
H15A 0.8454 0.77713 0.4832 0.0790 Uiso 1.000
H15B 0.8465 0.78346 0.3379 0.0790 Uiso 1.000
H16A 0.8740 0.65368 0.3215 0.0880 Uiso 1.000
H16B 1.0079 0.68381 0.4216 0.0880 Uiso 1.000
H17A 0.8747 0.64499 0.5839 0.0850 Uiso 1.000
H17B 0.8920 0.57589 0.4961 0.0850 Uiso 1.000
H18A 0.6364 0.58994 0.4013 0.0640 Uiso 1.000
H18B 0.6353 0.58428 0.5468 0.0640 Uiso 1.000

loop_
_geom_angle_atom_site_label_1
_geom_angle_atom_site_label_2
_geom_angle_atom_site_label_3
_geom_angle
_geom_angle_publ_flag
C1 O1 C13 114.40(10) yes
C2 O2 C7 119.10(10) yes
C8 O3 H3A 105(17) no
C14 O4 H4A 106(15) no
C2 C1 C6 120.3(2) no
O1 C1 C2 119.20(10) no
O1 C1 C6 120.60(10) no
O2 C2 C3 125.80(10) no
O2 C2 C1 115.60(10) no
C1 C2 C3 118.70(10) no
C2 C3 C4 120.1(2) no
C3 C4 C5 120.9(2) no
C4 C5 C6 119.3(2) no
C1 C6 C5 120.7(2) no
O2 C7 C12 111.60(10) no
O2 C7 C8 106.60(10) no
C8 C7 C12 110.60(10) no
O3 C8 C9 108.50(10) no
O3 C8 C7 112.10(10) no
C7 C8 C9 109.30(10) no
C8 C9 C10 111.8(2) no
C9 C10 C11 111.4(2) no
C10 C11 C12 110.7(2) no
C7 C12 C11 110.7(2) no
C14 C13 C18 111.60(10) no
O1 C13 C14 106.30(10) no
O1 C13 C18 111.00(10) no
C13 C14 C15 110.9(2) no
O4 C14 C13 110.8(2) no
O4 C14 C15 108.30(10) no
C14 C15 C16 111.30(10) no
C15 C16 C17 110.9(2) no
C16 C17 C18 111.0(2) no
C13 C18 C17 110.90(10) no
C2 C3 H3 119.9 no
C4 C3 H3 119.9 no
C3 C4 H4 119.5 no
C5 C4 H4 119.5 no
C4 C5 H5 120.4 no
C6 C5 H5 120.3 no
C1 C6 H6 119.7 no
C5 C6 H6 119.7 no
O2 C7 H7 109.3 no
C8 C7 H7 109.3 no
C12 C7 H7 109.4 no
O3 C8 H8 109.0 no
C7 C8 H8 109.0 no
C9 C8 H8 109.0 no
C8 C9 H9A 109.3 no
C8 C9 H9B 109.3 no
C10 C9 H9A 109.2 no
C10 C9 H9B 109.2 no
H9A C9 H9B 108.0 no
C9 C10 H10A 109.4 no
C9 C10 H10B 109.4 no
C11 C10 H10A 109.3 no
C11 C10 H10B 109.3 no
H10A C10 H10B 108.0 no
C10 C11 H11A 109.5 no
C10 C11 H11B 109.5 no
C12 C11 H11A 109.5 no
C12 C11 H11B 109.5 no
H11A C11 H11B 108.1 no
C7 C12 H12A 109.5 no
C7 C12 H12B 109.5 no
C11 C12 H12A 109.5 no
C11 C12 H12B 109.5 no
H12A C12 H12B 108.1 no
O1 C13 H13 109.3 no
C14 C13 H13 109.3 no
C18 C13 H13 109.2 no
O4 C14 H14 109.0 no
C13 C14 H14 108.9 no
C15 C14 H14 108.9 no
C14 C15 H15A 109.4 no
C14 C15 H15B 109.4 no
C16 C15 H15A 109.4 no
C16 C15 H15B 109.4 no
H15A C15 H15B 108.0 no
C15 C16 H16A 109.5 no
C15 C16 H16B 109.5 no
C17 C16 H16A 109.5 no
C17 C16 H16B 109.5 no
H16A C16 H16B 108.0 no
C16 C17 H17A 109.4 no
C16 C17 H17B 109.4 no
C18 C17 H17A 109.4 no
C18 C17 H17B 109.4 no
H17A C17 H17B 108.0 no
C13 C18 H18A 109.5 no
C13 C18 H18B 109.4 no
C17 C18 H18A 109.4 no
C17 C18 H18B 109.5 no
H18A C18 H18B 108.1 no

loop_
_geom_bond_atom_site_label_1
_geom_bond_atom_site_label_2
_geom_bond_site_symmetry_1
_geom_bond_site_symmetry_2
_geom_bond_distance
_geom_bond_publ_flag
O1 C1 . . 1.3823(18) yes
O1 C13 . . 1.449(2) yes
O2 C2 . . 1.3690(17) yes
O2 C7 . . 1.4454(17) yes
O3 C8 . . 1.426(2) yes
O4 C14 . . 1.4263(19) yes
O3 H3A . . 0.84(2) no
O4 H4A . . 0.84(3) no
C1 C2 . . 1.398(2) no
C1 C6 . . 1.376(2) no
C2 C3 . . 1.387(2) no
C3 C4 . . 1.386(2) no
C4 C5 . . 1.369(3) no
C5 C6 . . 1.382(3) no
C7 C12 . . 1.513(2) no
C7 C8 . . 1.514(2) no
C8 C9 . . 1.512(2) no
C9 C10 . . 1.515(2) no
C10 C11 . . 1.516(3) no
C11 C12 . . 1.523(3) no
C13 C18 . . 1.514(2) no
C13 C14 . . 1.509(2) no
C14 C15 . . 1.511(2) no
C15 C16 . . 1.520(3) no
C16 C17 . . 1.511(3) no
C17 C18 . . 1.519(3) no
C3 H3 . . 0.93 no
C4 H4 . . 0.93 no
C5 H5 . . 0.93 no
C6 H6 . . 0.93 no
C7 H7 . . 0.98 no
C8 H8 . . 0.98 no
C9 H9A . . 0.97 no
C9 H9B . . 0.97 no
C10 H10A . . 0.97 no
C10 H10B . . 0.97 no
C11 H11A . . 0.97 no
C11 H11B . . 0.97 no
C12 H12A . . 0.97 no
C12 H12B . . 0.97 no
C13 H13 . . 0.98 no
C14 H14 . . 0.98 no
C15 H15A . . 0.97 no
C15 H15B . . 0.97 no
C16 H16A . . 0.97 no
C16 H16B . . 0.97 no
C17 H17A . . 0.97 no
C17 H17B . . 0.97 no
C18 H18A . . 0.97 no
C18 H18B . . 0.97 no

loop_
_geom_hbond_atom_site_label_D
_geom_hbond_atom_site_label_H
_geom_hbond_atom_site_label_A
_geom_hbond_site_symmetry_A
_geom_hbond_distance_DH
_geom_hbond_distance_HA
_geom_hbond_distance_DA
_geom_hbond_angle_DHA
_geom_hbond_publ_flag
O3 H3A O4 . 0.84(2) 2.16(2) 2.9911(19) 168(2) yes
O4 H4A O1 . 0.84(3) 2.40(2) 2.8109(15) 111.0(18) yes
O4 H4A O2 . 0.84(3) 2.54(2) 3.1055(18) 126.2(18) yes
O4 H4A C1-6 4_564 0.84(3) 3.02 3.530(10) 121 yes
C7 H7 O1 4_565 0.98 2.47 3.4465(18) 172 yes

loop_
_geom_torsion_atom_site_label_1
_geom_torsion_atom_site_label_2
_geom_torsion_atom_site_label_3
_geom_torsion_atom_site_label_4
_geom_torsion
_geom_torsion_publ_flag
C13 O1 C1 C2 88.95(17) no
C13 O1 C1 C6 -92.65(17) no
C1 O1 C13 C14 -150.33(12) no
C1 O1 C13 C18 88.07(15) no
C7 O2 C2 C1 -169.05(14) no
C7 O2 C2 C3 11.5(2) no
C2 O2 C7 C8 154.15(13) no
C2 O2 C7 C12 -85.04(16) no
O1 C1 C2 O2 1.0(2) no
O1 C1 C2 C3 -179.55(14) no
O1 C1 C6 C5 179.77(16) no
C6 C1 C2 O2 -177.43(15) no
C6 C1 C2 C3 2.0(2) no
C2 C1 C6 C5 -1.8(3) no
C1 C2 C3 C4 -0.9(2) no
O2 C2 C3 C4 178.51(16) no
C2 C3 C4 C5 -0.5(3) no
C3 C4 C5 C6 0.7(3) no
C4 C5 C6 C1 0.5(3) no
O2 C7 C8 C9 -179.43(13) no
C12 C7 C8 O3 179.37(14) no
C12 C7 C8 C9 59.11(18) no
O2 C7 C12 C11 -177.37(14) no
C8 C7 C12 C11 -58.89(19) no
O2 C7 C8 O3 -59.17(16) no
O3 C8 C9 C10 -179.81(14) no
C7 C8 C9 C10 -57.38(19) no
C8 C9 C10 C11 55.3(2) no
C9 C10 C11 C12 -53.7(2) no
C10 C11 C12 C7 55.7(2) no
O1 C13 C14 O4 63.02(17) no
O1 C13 C14 C15 -176.71(13) no
C18 C13 C14 O4 -175.78(14) no
O1 C13 C18 C17 174.01(14) no
C14 C13 C18 C17 55.6(2) no
C18 C13 C14 C15 -55.52(19) no
O4 C14 C15 C16 177.34(16) no
C13 C14 C15 C16 55.6(2) no
C14 C15 C16 C17 -56.1(2) no
C15 C16 C17 C18 55.9(2) no
C16 C17 C18 C13 -55.7(2) no
